data_7029498
loop_
_publ_author_name
'Zhang, Haixia'
'Lin, Shuang-Yan'
'Xue, Shufang'
'Wang, Chao'
'Tang, Jinkui'

_publ_section_title
;
 Acetato-bridged dinuclear lanthanide complexes with single molecule
 magnet behaviour for the Dy2 species.
;
_journal_issue 16
_journal_name_full 'Dalton transactions (Cambridge, England : 2003)'
_journal_page_first 6262
_journal_page_last 6268
_journal_paper_doi 10.1039/c3dt53366b
_journal_volume 43
_journal_year 2014
_chemical_formula_sum 'C38 H48 N6 O16 S2 Sm2'
_chemical_formula_weight 1209.64
_chemical_name_systematic
; 
 ? 
;
_space_group_IT_number 2
_symmetry_cell_setting triclinic
_symmetry_space_group_name_Hall '-P 1'
_symmetry_space_group_name_H-M 'P -1'
_atom_sites_solution_hydrogens geom
_atom_sites_solution_primary direct
_atom_sites_solution_secondary difmap
_audit_creation_method SHELXL-97
_cell_angle_alpha 69.437(5)
_cell_angle_beta 84.878(5)
_cell_angle_gamma 79.669(5)
_cell_formula_units_Z 1
_cell_length_a 10.447(3)
_cell_length_b 10.886(3)
_cell_length_c 11.875(3)
_cell_measurement_reflns_used 2530
_cell_measurement_temperature 293(2)
_cell_measurement_theta_max 23.61
_cell_measurement_theta_min 2.74
_cell_volume 1243.4(6)
_computing_cell_refinement 'Bruker SMART'
_computing_data_collection 'Bruker SMART'
_computing_data_reduction 'Bruker SAINT'
_computing_molecular_graphics 'Bruker SHELXTL'
_computing_publication_material 'Bruker SHELXTL'
_computing_structure_refinement 'SHELXL-97 (Sheldrick, 1997)'
_computing_structure_solution 'SHELXS-97 (Sheldrick, 1990)'
_diffrn_ambient_temperature 293(2)
_diffrn_measured_fraction_theta_full 0.984
_diffrn_measured_fraction_theta_max 0.984
_diffrn_measurement_device_type 'CCD area detector'
_diffrn_measurement_method 'phi and omega scans'
_diffrn_radiation_monochromator graphite
_diffrn_radiation_source 'fine-focus sealed tube'
_diffrn_radiation_type MoK\a
_diffrn_radiation_wavelength 0.71073
_diffrn_reflns_av_R_equivalents 0.0360
_diffrn_reflns_av_unetI/netI 0.0767
_diffrn_reflns_limit_h_max 7
_diffrn_reflns_limit_h_min -12
_diffrn_reflns_limit_k_max 12
_diffrn_reflns_limit_k_min -12
_diffrn_reflns_limit_l_max 13
_diffrn_reflns_limit_l_min -14
_diffrn_reflns_number 6294
_diffrn_reflns_theta_full 25.04
_diffrn_reflns_theta_max 25.04
_diffrn_reflns_theta_min 1.83
_exptl_absorpt_coefficient_mu 2.491
_exptl_absorpt_correction_T_max 0.8069
_exptl_absorpt_correction_T_min 0.6914
_exptl_absorpt_correction_type multi-scan
_exptl_absorpt_process_details '(Sadabs; Bruker,2000)'
_exptl_crystal_colour yellow
_exptl_crystal_density_diffrn 1.615
_exptl_crystal_density_method 'not measured'
_exptl_crystal_description block
_exptl_crystal_F_000 602
_exptl_crystal_size_max 0.16
_exptl_crystal_size_mid 0.12
_exptl_crystal_size_min 0.09
_refine_diff_density_max 1.731
_refine_diff_density_min -0.991
_refine_diff_density_rms 0.161
_refine_ls_extinction_method none
_refine_ls_goodness_of_fit_ref 1.052
_refine_ls_hydrogen_treatment mixed
_refine_ls_matrix_type full
_refine_ls_number_parameters 295
_refine_ls_number_reflns 4328
_refine_ls_number_restraints 1
_refine_ls_restrained_S_all 1.052
_refine_ls_R_factor_all 0.0713
_refine_ls_R_factor_gt 0.0520
_refine_ls_shift/su_max 0.006
_refine_ls_shift/su_mean 0.000
_refine_ls_structure_factor_coef Fsqd
_refine_ls_weighting_details 'calc w=1/[\s^2^(Fo^2^)+(0.0732P)^2^+0.4773P] where P=(Fo^2^+2Fc^2^)/3'
_refine_ls_weighting_scheme calc
_refine_ls_wR_factor_gt 0.1288
_refine_ls_wR_factor_ref 0.1432
_reflns_number_gt 3354
_reflns_number_total 4328
_reflns_threshold_expression >2sigma(I)
_cod_data_source_file c3dt53366b2.cif
_cod_data_source_block Sm2
_cod_depositor_comments
;
The following automatic conversions were performed:

'_symmetry_cell_setting' value 'Triclinic' changed to 'triclinic'
according to
/usr/data/users/saulius/crontab/automatic-downloads/current/RSC/lib/dictionaries/cif_core.dic
dictionary named 'cif_core.dic' version 2.4.2 from 2011-04-26.

Automatic conversion script
Id: cif_fix_values 2281 2013-09-26 08:29:07Z andrius 
;
_cod_original_sg_symbol_H-M P-1
_cod_database_code 7029498

loop_
_symmetry_equiv_pos_as_xyz
'x, y, z'
'-x, -y, -z'

loop_
_atom_site_label
_atom_site_type_symbol
_atom_site_fract_x
_atom_site_fract_y
_atom_site_fract_z
_atom_site_U_iso_or_equiv
_atom_site_adp_type
_atom_site_occupancy
_atom_site_symmetry_multiplicity
_atom_site_calc_flag
_atom_site_refinement_flags
Sm1 Sm 0.48213(4) 0.14861(4) 0.33068(4) 0.03613(18) Uani 1 1 d .
N3 N 0.3871(6) 0.3891(7) 0.3290(6) 0.0378(16) Uani 1 1 d .
N2 N 0.2596(6) 0.4345(7) 0.2904(6) 0.0424(17) Uani 1 1 d .
H2A H 0.2205 0.5125 0.2860 0.051 Uiso 1 1 calc R
N1 N -0.1220(7) 0.5527(8) 0.1362(7) 0.052(2) Uani 1 1 d .
O2 O 0.6067(6) 0.2187(5) 0.4426(5) 0.0456(15) Uani 1 1 d .
O1 O 0.2539(6) 0.2347(6) 0.2732(6) 0.0503(15) Uani 1 1 d .
O7 O 0.3971(7) -0.0489(6) 0.3319(5) 0.0549(17) Uani 1 1 d .
H7A H 0.4315 -0.1277 0.3905 0.066 Uiso 1 1 calc R
O3 O 0.4734(6) 0.1759(6) 0.1133(5) 0.0526(16) Uani 1 1 d U
O4 O 0.5728(6) 0.3173(6) 0.1534(5) 0.0528(16) Uani 1 1 d .
O6 O 0.6248(5) -0.0640(5) 0.4724(5) 0.0394(13) Uani 1 1 d .
O5 O 0.7028(6) 0.0380(6) 0.2932(5) 0.0542(16) Uani 1 1 d .
O8 O 0.2816(9) 0.2042(8) 0.9566(7) 0.083(2) Uani 1 1 d .
H8 H 0.2778 0.2796 0.9074 0.125 Uiso 1 1 calc R
S1 S 0.0492(3) 0.6638(3) 0.1982(3) 0.0657(7) Uani 1 1 d .
H1 H 0.0246 0.7593 0.1095 0.099 Uiso 1 1 calc R
C13 C 0.6511(8) 0.3289(8) 0.4277(7) 0.038(2) Uani 1 1 d .
C12 C 0.7787(9) 0.3214(10) 0.4641(8) 0.053(2) Uani 1 1 d .
H12 H 0.8307 0.2390 0.4955 0.064 Uiso 1 1 calc R
C11 C 0.8278(10) 0.4391(12) 0.4530(9) 0.062(3) Uani 1 1 d .
H11 H 0.9117 0.4325 0.4772 0.074 Uiso 1 1 calc R
C10 C 0.7552(11) 0.5595(11) 0.4081(9) 0.059(3) Uani 1 1 d .
H10 H 0.7887 0.6356 0.4007 0.071 Uiso 1 1 calc R
C9 C 0.6313(10) 0.5689(9) 0.3733(8) 0.050(2) Uani 1 1 d .
H9 H 0.5809 0.6525 0.3436 0.060 Uiso 1 1 calc R
C8 C 0.5778(9) 0.4568(8) 0.3810(6) 0.039(2) Uani 1 1 d .
C7 C 0.4436(8) 0.4777(8) 0.3444(7) 0.039(2) Uani 1 1 d .
H7 H 0.3950 0.5617 0.3312 0.047 Uiso 1 1 calc R
C6 C 0.2009(8) 0.3517(9) 0.2607(7) 0.040(2) Uani 1 1 d .
C1 C 0.0660(8) 0.4001(9) 0.2117(7) 0.042(2) Uani 1 1 d .
C5 C -0.0009(9) 0.5326(9) 0.1827(8) 0.048(2) Uani 1 1 d .
C4 C -0.1829(9) 0.4594(11) 0.1253(9) 0.060(3) Uani 1 1 d .
H4 H -0.2674 0.4815 0.0979 0.072 Uiso 1 1 calc R
C3 C -0.1216(10) 0.3352(12) 0.1540(10) 0.068(3) Uani 1 1 d .
H3 H -0.1624 0.2702 0.1450 0.081 Uiso 1 1 calc R
C2 C 0.0068(8) 0.3017(10) 0.1987(9) 0.053(2) Uani 1 1 d .
H2 H 0.0505 0.2148 0.2189 0.064 Uiso 1 1 calc R
C16 C 0.3046(17) -0.0632(14) 0.2586(13) 0.118(6) Uani 1 1 d .
H16A H 0.2230 -0.0093 0.2660 0.177 Uiso 1 1 calc R
H16B H 0.2931 -0.1546 0.2841 0.177 Uiso 1 1 calc R
H16C H 0.3351 -0.0353 0.1763 0.177 Uiso 1 1 calc R
C14 C 0.5397(9) 0.2709(9) 0.0802(8) 0.047(2) Uani 1 1 d U
C17 C 0.5783(12) 0.3317(12) -0.0515(8) 0.076(3) Uani 1 1 d .
H17A H 0.5140 0.4066 -0.0900 0.114 Uiso 1 1 calc R
H17B H 0.5842 0.2667 -0.0900 0.114 Uiso 1 1 calc R
H17C H 0.6612 0.3603 -0.0577 0.114 Uiso 1 1 calc R
C15 C 0.7211(8) -0.0423(8) 0.3971(8) 0.044(2) Uani 1 1 d .
C18 C 0.8551(9) -0.1114(11) 0.4382(10) 0.071(3) Uani 1 1 d .
H18A H 0.8919 -0.1625 0.3883 0.107 Uiso 1 1 calc R
H18B H 0.8501 -0.1693 0.5202 0.107 Uiso 1 1 calc R
H18C H 0.9090 -0.0465 0.4322 0.107 Uiso 1 1 calc R
C19 C 0.3189(15) 0.1119(14) 0.8980(12) 0.108(5) Uani 1 1 d .
H19A H 0.4118 0.0862 0.9002 0.162 Uiso 1 1 calc R
H19B H 0.2928 0.1511 0.8158 0.162 Uiso 1 1 calc R
H19C H 0.2779 0.0350 0.9376 0.162 Uiso 1 1 calc R

loop_
_atom_site_aniso_label
_atom_site_aniso_U_11
_atom_site_aniso_U_22
_atom_site_aniso_U_33
_atom_site_aniso_U_23
_atom_site_aniso_U_13
_atom_site_aniso_U_12
Sm1 0.0348(3) 0.0378(3) 0.0331(3) -0.00633(18) -0.00630(17) -0.00807(18)
N3 0.036(4) 0.040(4) 0.034(4) -0.009(3) -0.003(3) -0.003(3)
N2 0.035(4) 0.045(4) 0.048(4) -0.017(3) -0.015(3) 0.000(3)
N1 0.032(4) 0.064(5) 0.056(5) -0.019(4) -0.016(4) 0.008(4)
O2 0.045(4) 0.040(3) 0.052(4) -0.007(3) -0.020(3) -0.016(3)
O1 0.038(3) 0.044(4) 0.066(4) -0.014(3) -0.013(3) -0.001(3)
O7 0.076(5) 0.047(4) 0.043(3) -0.004(3) -0.021(3) -0.024(3)
O3 0.061(4) 0.062(4) 0.033(3) -0.006(3) -0.007(3) -0.025(3)
O4 0.060(4) 0.052(4) 0.046(4) -0.011(3) 0.004(3) -0.023(3)
O6 0.035(3) 0.042(3) 0.040(3) -0.011(3) -0.001(3) -0.009(3)
O5 0.049(4) 0.055(4) 0.046(4) -0.006(3) 0.003(3) -0.002(3)
O8 0.096(6) 0.065(5) 0.089(6) -0.030(4) -0.047(5) 0.016(5)
S1 0.0515(15) 0.0475(14) 0.090(2) -0.0144(13) -0.0182(14) 0.0018(12)
C13 0.045(5) 0.050(5) 0.023(4) -0.008(4) -0.003(4) -0.019(4)
C12 0.041(5) 0.075(7) 0.045(5) -0.018(5) -0.005(4) -0.015(5)
C11 0.047(6) 0.090(8) 0.066(7) -0.036(6) -0.002(5) -0.038(6)
C10 0.063(7) 0.069(7) 0.064(7) -0.034(6) 0.007(5) -0.035(6)
C9 0.061(6) 0.043(5) 0.046(5) -0.013(4) 0.008(5) -0.016(5)
C8 0.051(5) 0.044(5) 0.023(4) -0.008(4) 0.001(4) -0.021(4)
C7 0.045(5) 0.038(4) 0.034(4) -0.009(4) 0.007(4) -0.015(4)
C6 0.034(5) 0.049(5) 0.033(4) -0.010(4) -0.009(4) 0.000(4)
C1 0.028(4) 0.049(5) 0.041(5) -0.007(4) 0.001(4) -0.003(4)
C5 0.049(6) 0.051(5) 0.040(5) -0.010(4) -0.003(4) -0.005(5)
C4 0.039(5) 0.068(7) 0.071(7) -0.022(6) -0.020(5) 0.003(5)
C3 0.046(6) 0.082(8) 0.088(8) -0.036(6) -0.014(6) -0.022(6)
C2 0.034(5) 0.062(6) 0.065(6) -0.021(5) -0.007(4) -0.009(5)
C16 0.177(17) 0.088(10) 0.092(10) -0.016(8) -0.040(11) -0.039(11)
C14 0.043(5) 0.049(5) 0.038(5) 0.000(4) 0.001(4) -0.009(4)
C17 0.092(9) 0.092(8) 0.040(6) -0.010(6) 0.014(6) -0.036(7)
C15 0.037(5) 0.041(5) 0.045(5) -0.007(4) -0.009(4) 0.000(4)
C18 0.034(5) 0.078(7) 0.081(8) -0.012(6) -0.005(5) 0.013(5)
C19 0.133(13) 0.101(10) 0.091(10) -0.049(9) -0.026(9) 0.022(9)

loop_
_atom_type_symbol
_atom_type_description
_atom_type_scat_dispersion_real
_atom_type_scat_dispersion_imag
_atom_type_scat_source
C C 0.0033 0.0016 'International Tables Vol C Tables 4.2.6.8 and 6.1.1.4'
H H 0.0000 0.0000 'International Tables Vol C Tables 4.2.6.8 and 6.1.1.4'
N N 0.0061 0.0033 'International Tables Vol C Tables 4.2.6.8 and 6.1.1.4'
O O 0.0106 0.0060 'International Tables Vol C Tables 4.2.6.8 and 6.1.1.4'
Sm Sm -0.1638 3.4418 'International Tables Vol C Tables 4.2.6.8 and 6.1.1.4'
S S 0.1246 0.1234 'International Tables Vol C Tables 4.2.6.8 and 6.1.1.4'

loop_
_geom_angle_atom_site_label_1
_geom_angle_atom_site_label_2
_geom_angle_atom_site_label_3
_geom_angle
_geom_angle_site_symmetry_1
_geom_angle_site_symmetry_3
O2 Sm1 O6 80.68(19) . 2_656
O2 Sm1 O1 127.7(2) . .
O6 Sm1 O1 80.70(19) 2_656 .
O2 Sm1 O7 141.73(19) . .
O6 Sm1 O7 74.31(19) 2_656 .
O1 Sm1 O7 76.3(2) . .
O2 Sm1 O5 79.4(2) . .
O6 Sm1 O5 119.34(18) 2_656 .
O1 Sm1 O5 150.5(2) . .
O7 Sm1 O5 88.1(2) . .
O2 Sm1 O4 84.5(2) . .
O6 Sm1 O4 156.6(2) 2_656 .
O1 Sm1 O4 94.4(2) . .
O7 Sm1 O4 127.0(2) . .
O5 Sm1 O4 75.1(2) . .
O2 Sm1 O3 135.2(2) . .
O6 Sm1 O3 143.99(19) 2_656 .
O1 Sm1 O3 73.5(2) . .
O7 Sm1 O3 75.45(19) . .
O5 Sm1 O3 78.5(2) . .
O4 Sm1 O3 52.2(2) . .
O2 Sm1 N3 68.4(2) . .
O6 Sm1 N3 87.82(19) 2_656 .
O1 Sm1 N3 62.5(2) . .
O7 Sm1 N3 137.3(2) . .
O5 Sm1 N3 133.7(2) . .
O4 Sm1 N3 69.8(2) . .
O3 Sm1 N3 101.6(2) . .
O2 Sm1 O6 72.69(18) . .
O6 Sm1 O6 68.8(2) 2_656 .
O1 Sm1 O6 140.26(18) . .
O7 Sm1 O6 71.46(19) . .
O5 Sm1 O6 50.63(18) . .
O4 Sm1 O6 123.5(2) . .
O3 Sm1 O6 118.52(19) . .
N3 Sm1 O6 137.21(19) . .
C7 N3 N2 114.4(7) . .
C7 N3 Sm1 130.3(6) . .
N2 N3 Sm1 114.7(5) . .
C6 N2 N3 117.1(7) . .
C6 N2 H2A 121.4 . .
N3 N2 H2A 121.4 . .
C4 N1 C5 126.4(8) . .
C13 O2 Sm1 135.4(5) . .
C6 O1 Sm1 123.1(5) . .
C16 O7 Sm1 131.2(7) . .
C16 O7 H7A 114.4 . .
Sm1 O7 H7A 114.4 . .
C14 O3 Sm1 92.6(5) . .
C14 O4 Sm1 93.3(5) . .
C15 O6 Sm1 156.3(5) . 2_656
C15 O6 Sm1 89.8(5) . .
Sm1 O6 Sm1 111.2(2) 2_656 .
C15 O5 Sm1 97.5(5) . .
C19 O8 H8 109.5 . .
C5 S1 H1 109.5 . .
O2 C13 C8 124.0(8) . .
O2 C13 C12 119.2(8) . .
C8 C13 C12 116.8(8) . .
C13 C12 C11 120.4(9) . .
C13 C12 H12 119.8 . .
C11 C12 H12 119.8 . .
C10 C11 C12 121.2(9) . .
C10 C11 H11 119.4 . .
C12 C11 H11 119.4 . .
C11 C10 C9 119.3(9) . .
C11 C10 H10 120.4 . .
C9 C10 H10 120.4 . .
C10 C9 C8 122.2(9) . .
C10 C9 H9 118.9 . .
C8 C9 H9 118.9 . .
C9 C8 C13 120.1(8) . .
C9 C8 C7 117.7(8) . .
C13 C8 C7 122.1(7) . .
N3 C7 C8 125.2(8) . .
N3 C7 H7 117.4 . .
C8 C7 H7 117.4 . .
O1 C6 N2 122.2(7) . .
O1 C6 C1 119.2(8) . .
N2 C6 C1 118.6(8) . .
C2 C1 C5 120.7(8) . .
C2 C1 C6 114.0(8) . .
C5 C1 C6 125.3(8) . .
N1 C5 C1 114.2(8) . .
N1 C5 S1 117.4(7) . .
C1 C5 S1 128.3(7) . .
C3 C4 N1 119.4(9) . .
C3 C4 H4 120.3 . .
N1 C4 H4 120.3 . .
C4 C3 C2 119.9(10) . .
C4 C3 H3 120.1 . .
C2 C3 H3 120.1 . .
C1 C2 C3 119.2(9) . .
C1 C2 H2 120.4 . .
C3 C2 H2 120.4 . .
O7 C16 H16A 109.5 . .
O7 C16 H16B 109.5 . .
H16A C16 H16B 109.5 . .
O7 C16 H16C 109.5 . .
H16A C16 H16C 109.5 . .
H16B C16 H16C 109.5 . .
O4 C14 O3 121.7(8) . .
O4 C14 C17 118.4(8) . .
O3 C14 C17 119.9(9) . .
C14 C17 H17A 109.5 . .
C14 C17 H17B 109.5 . .
H17A C17 H17B 109.5 . .
C14 C17 H17C 109.5 . .
H17A C17 H17C 109.5 . .
H17B C17 H17C 109.5 . .
O5 C15 O6 119.9(8) . .
O5 C15 C18 121.3(8) . .
O6 C15 C18 118.8(8) . .
C15 C18 H18A 109.5 . .
C15 C18 H18B 109.5 . .
H18A C18 H18B 109.5 . .
C15 C18 H18C 109.5 . .
H18A C18 H18C 109.5 . .
H18B C18 H18C 109.5 . .
O8 C19 H19A 109.5 . .
O8 C19 H19B 109.5 . .
H19A C19 H19B 109.5 . .
O8 C19 H19C 109.5 . .
H19A C19 H19C 109.5 . .
H19B C19 H19C 109.5 . .

loop_
_geom_bond_atom_site_label_1
_geom_bond_atom_site_label_2
_geom_bond_distance
_geom_bond_site_symmetry_2
Sm1 O2 2.328(5) .
Sm1 O6 2.440(5) 2_656
Sm1 O1 2.463(6) .
Sm1 O7 2.465(6) .
Sm1 O5 2.482(6) .
Sm1 O4 2.501(6) .
Sm1 O3 2.501(6) .
Sm1 N3 2.622(7) .
Sm1 O6 2.624(5) .
N3 C7 1.288(10) .
N3 N2 1.394(9) .
N2 C6 1.331(11) .
N2 H2A 0.8600 .
N1 C4 1.338(12) .
N1 C5 1.376(11) .
O2 C13 1.312(9) .
O1 C6 1.257(10) .
O7 C16 1.419(15) .
O7 H7A 0.9300 .
O3 C14 1.275(10) .
O4 C14 1.246(11) .
O6 C15 1.283(10) .
O6 Sm1 2.440(5) 2_656
O5 C15 1.244(10) .
O8 C19 1.396(13) .
O8 H8 0.8200 .
S1 C5 1.679(10) .
S1 H1 1.2000 .
C13 C8 1.408(12) .
C13 C12 1.418(12) .
C12 C11 1.424(14) .
C12 H12 0.9300 .
C11 C10 1.342(14) .
C11 H11 0.9300 .
C10 C9 1.369(13) .
C10 H10 0.9300 .
C9 C8 1.403(11) .
C9 H9 0.9300 .
C8 C7 1.461(12) .
C7 H7 0.9300 .
C6 C1 1.506(11) .
C1 C2 1.388(13) .
C1 C5 1.421(12) .
C4 C3 1.326(14) .
C4 H4 0.9300 .
C3 C2 1.425(13) .
C3 H3 0.9300 .
C2 H2 0.9300 .
C16 H16A 0.9600 .
C16 H16B 0.9600 .
C16 H16C 0.9600 .
C14 C17 1.518(12) .
C17 H17A 0.9600 .
C17 H17B 0.9600 .
C17 H17C 0.9600 .
C15 C18 1.500(12) .
C18 H18A 0.9600 .
C18 H18B 0.9600 .
C18 H18C 0.9600 .
C19 H19A 0.9600 .
C19 H19B 0.9600 .
C19 H19C 0.9600 .

loop_
_geom_torsion_atom_site_label_1
_geom_torsion_atom_site_label_2
_geom_torsion_atom_site_label_3
_geom_torsion_atom_site_label_4
_geom_torsion
_geom_torsion_site_symmetry_1
_geom_torsion_site_symmetry_4
O2 Sm1 N3 C7 24.9(6) . .
O6 Sm1 N3 C7 105.7(7) 2_656 .
O1 Sm1 N3 C7 -173.6(7) . .
O7 Sm1 N3 C7 169.6(6) . .
O5 Sm1 N3 C7 -24.3(8) . .
O4 Sm1 N3 C7 -67.2(7) . .
O3 Sm1 N3 C7 -109.3(7) . .
O6 Sm1 N3 C7 50.8(8) . .
O2 Sm1 N3 N2 -164.3(5) . .
O6 Sm1 N3 N2 -83.5(5) 2_656 .
O1 Sm1 N3 N2 -2.8(5) . .
O7 Sm1 N3 N2 -19.6(6) . .
O5 Sm1 N3 N2 146.5(4) . .
O4 Sm1 N3 N2 103.6(5) . .
O3 Sm1 N3 N2 61.5(5) . .
O6 Sm1 N3 N2 -138.4(4) . .
C7 N3 N2 C6 173.1(7) . .
Sm1 N3 N2 C6 0.8(8) . .
O6 Sm1 O2 C13 -134.9(8) 2_656 .
O1 Sm1 O2 C13 -64.4(8) . .
O7 Sm1 O2 C13 175.7(7) . .
O5 Sm1 O2 C13 102.7(8) . .
O4 Sm1 O2 C13 26.9(8) . .
O3 Sm1 O2 C13 41.3(9) . .
N3 Sm1 O2 C13 -43.5(7) . .
O6 Sm1 O2 C13 154.6(8) . .
O2 Sm1 O1 C6 27.3(7) . .
O6 Sm1 O1 C6 97.8(6) 2_656 .
O7 Sm1 O1 C6 173.8(7) . .
O5 Sm1 O1 C6 -126.3(6) . .
O4 Sm1 O1 C6 -59.2(6) . .
O3 Sm1 O1 C6 -107.6(6) . .
N3 Sm1 O1 C6 5.4(6) . .
O6 Sm1 O1 C6 137.3(6) . .
O2 Sm1 O7 C16 169.6(10) . .
O6 Sm1 O7 C16 118.5(11) 2_656 .
O1 Sm1 O7 C16 34.5(11) . .
O5 Sm1 O7 C16 -120.2(11) . .
O4 Sm1 O7 C16 -50.6(11) . .
O3 Sm1 O7 C16 -41.7(11) . .
N3 Sm1 O7 C16 49.8(12) . .
O6 Sm1 O7 C16 -169.1(11) . .
O2 Sm1 O3 C14 -15.7(6) . .
O6 Sm1 O3 C14 157.8(5) 2_656 .
O1 Sm1 O3 C14 111.7(5) . .
O7 Sm1 O3 C14 -168.5(6) . .
O5 Sm1 O3 C14 -77.5(5) . .
O4 Sm1 O3 C14 2.5(5) . .
N3 Sm1 O3 C14 55.2(5) . .
O6 Sm1 O3 C14 -109.5(5) . .
O2 Sm1 O4 C14 164.7(5) . .
O6 Sm1 O4 C14 -144.4(6) 2_656 .
O1 Sm1 O4 C14 -67.8(5) . .
O7 Sm1 O4 C14 8.4(6) . .
O5 Sm1 O4 C14 84.3(5) . .
O3 Sm1 O4 C14 -2.5(5) . .
N3 Sm1 O4 C14 -126.4(6) . .
O6 Sm1 O4 C14 99.6(6) . .
O2 Sm1 O6 C15 -82.3(5) . .
O6 Sm1 O6 C15 -168.8(6) 2_656 .
O1 Sm1 O6 C15 148.8(5) . .
O7 Sm1 O6 C15 111.3(5) . .
O5 Sm1 O6 C15 8.1(5) . .
O4 Sm1 O6 C15 -11.3(5) . .
O3 Sm1 O6 C15 50.3(5) . .
N3 Sm1 O6 C15 -107.4(5) . .
O2 Sm1 O6 Sm1 86.5(2) . 2_656
O6 Sm1 O6 Sm1 0.0 2_656 2_656
O1 Sm1 O6 Sm1 -42.4(4) . 2_656
O7 Sm1 O6 Sm1 -79.9(2) . 2_656
O5 Sm1 O6 Sm1 176.8(3) . 2_656
O4 Sm1 O6 Sm1 157.5(2) . 2_656
O3 Sm1 O6 Sm1 -140.9(2) . 2_656
N3 Sm1 O6 Sm1 61.3(3) . 2_656
O2 Sm1 O5 C15 67.9(5) . .
O6 Sm1 O5 C15 -5.0(6) 2_656 .
O1 Sm1 O5 C15 -133.1(6) . .
O7 Sm1 O5 C15 -75.8(6) . .
O4 Sm1 O5 C15 155.0(6) . .
O3 Sm1 O5 C15 -151.3(6) . .
N3 Sm1 O5 C15 113.5(6) . .
O6 Sm1 O5 C15 -8.4(5) . .
Sm1 O2 C13 C8 42.4(12) . .
Sm1 O2 C13 C12 -140.0(6) . .
O2 C13 C12 C11 -177.8(8) . .
C8 C13 C12 C11 0.0(12) . .
C13 C12 C11 C10 0.0(14) . .
C12 C11 C10 C9 0.5(15) . .
C11 C10 C9 C8 -1.1(14) . .
C10 C9 C8 C13 1.1(13) . .
C10 C9 C8 C7 178.5(8) . .
O2 C13 C8 C9 177.1(7) . .
C12 C13 C8 C9 -0.6(11) . .
O2 C13 C8 C7 -0.1(12) . .
C12 C13 C8 C7 -177.8(7) . .
N2 N3 C7 C8 -178.2(7) . .
Sm1 N3 C7 C8 -7.4(11) . .
C9 C8 C7 N3 169.0(7) . .
C13 C8 C7 N3 -13.7(12) . .
Sm1 O1 C6 N2 -7.6(11) . .
Sm1 O1 C6 C1 173.0(5) . .
N3 N2 C6 O1 4.2(12) . .
N3 N2 C6 C1 -176.5(6) . .
O1 C6 C1 C2 7.5(11) . .
N2 C6 C1 C2 -171.8(8) . .
O1 C6 C1 C5 -174.0(8) . .
N2 C6 C1 C5 6.6(12) . .
C4 N1 C5 C1 5.2(13) . .
C4 N1 C5 S1 -174.7(8) . .
C2 C1 C5 N1 -3.3(12) . .
C6 C1 C5 N1 178.3(8) . .
C2 C1 C5 S1 176.6(7) . .
C6 C1 C5 S1 -1.7(13) . .
C5 N1 C4 C3 -4.5(16) . .
N1 C4 C3 C2 1.5(16) . .
C5 C1 C2 C3 0.9(14) . .
C6 C1 C2 C3 179.5(8) . .
C4 C3 C2 C1 0.1(15) . .
Sm1 O4 C14 O3 4.6(9) . .
Sm1 O4 C14 C17 -176.3(8) . .
Sm1 O3 C14 O4 -4.6(9) . .
Sm1 O3 C14 C17 176.3(8) . .
Sm1 O5 C15 O6 15.4(9) . .
Sm1 O5 C15 C18 -162.4(8) . .
Sm1 O6 C15 O5 -167.7(8) 2_656 .
Sm1 O6 C15 O5 -14.4(8) . .
Sm1 O6 C15 C18 10.2(19) 2_656 .
Sm1 O6 C15 C18 163.4(8) . .
